data_7200201
loop_
_publ_author_name
'Ramana, C. V.'
'Chatterjee, Soumitra'
'Durugkar, Kulbhushan A.'
'Gonnade, Rajesh G.'

_publ_section_title
;
 &#x201C;Click&#x201D; synthesis of isomeric compounds for assessing
 the efficiency of the bifurcated Br&#x22EF;NO2 synthon
;
_journal_issue 1
_journal_name_full CrystEngComm
_journal_page_first 143
_journal_paper_doi 10.1039/b809985e
_journal_volume 11
_journal_year 2009
_chemical_formula_moiety 'C14 H10 N4 O2'
_chemical_formula_sum 'C14 H10 N4 O2'
_chemical_formula_weight 266.26
_chemical_name_systematic
;
?
;
_space_group_IT_number 2
_symmetry_cell_setting triclinic
_symmetry_space_group_name_Hall '-P 1'
_symmetry_space_group_name_H-M 'P -1'
_atom_sites_solution_hydrogens geom
_atom_sites_solution_primary direct
_atom_sites_solution_secondary difmap
_audit_creation_method SHELXL-97
_cell_angle_alpha 101.081(6)
_cell_angle_beta 99.217(6)
_cell_angle_gamma 90.859(6)
_cell_formula_units_Z 2
_cell_length_a 5.757(2)
_cell_length_b 7.198(3)
_cell_length_c 14.862(6)
_cell_measurement_reflns_used 2295
_cell_measurement_temperature 297(2)
_cell_measurement_theta_max 27.74
_cell_measurement_theta_min 2.83
_cell_volume 595.9(4)
_computing_cell_refinement 'SAINT (Bruker, 2003)'
_computing_data_collection 'SMART (Bruker, 2003)'
_computing_data_reduction SAINT
_computing_molecular_graphics 'ORTEP-3 (Farrugia, 1997) and Mercury (Macrae et al., 2006)'
_computing_publication_material 'SHELXTL (Bruker, 2003)'
_computing_structure_refinement 'SHELXL97 (Sheldrick, 1997)'
_computing_structure_solution 'SHELXS97 (Sheldrick, 1997)'
_diffrn_ambient_temperature 297(2)
_diffrn_measured_fraction_theta_full 0.986
_diffrn_measured_fraction_theta_max 0.986
_diffrn_measurement_device 'Bruker Smart APEX'
_diffrn_measurement_device_type 'CCD Area Detector'
_diffrn_measurement_method 'Phi and Omega Scan'
_diffrn_radiation_monochromator graphite
_diffrn_radiation_source 'fine-focus sealed tube'
_diffrn_radiation_type MoK\a
_diffrn_radiation_wavelength 0.71073
_diffrn_reflns_av_R_equivalents 0.0181
_diffrn_reflns_av_sigmaI/netI 0.0227
_diffrn_reflns_limit_h_max 7
_diffrn_reflns_limit_h_min -7
_diffrn_reflns_limit_k_max 8
_diffrn_reflns_limit_k_min -8
_diffrn_reflns_limit_l_max 18
_diffrn_reflns_limit_l_min -16
_diffrn_reflns_number 4652
_diffrn_reflns_theta_full 26.00
_diffrn_reflns_theta_max 26.00
_diffrn_reflns_theta_min 2.83
_exptl_absorpt_coefficient_mu 0.104
_exptl_absorpt_correction_T_max 0.9917
_exptl_absorpt_correction_T_min 0.9315
_exptl_absorpt_correction_type multi-scan
_exptl_absorpt_process_details 'bruker sadabs'
_exptl_crystal_colour red
_exptl_crystal_density_diffrn 1.484
_exptl_crystal_density_method 'not measured'
_exptl_crystal_description plate
_exptl_crystal_F_000 276
_exptl_crystal_size_max 0.69
_exptl_crystal_size_mid 0.52
_exptl_crystal_size_min 0.08
_refine_diff_density_max 0.195
_refine_diff_density_min -0.171
_refine_diff_density_rms 0.035
_refine_ls_extinction_method none
_refine_ls_goodness_of_fit_ref 1.060
_refine_ls_hydrogen_treatment refall
_refine_ls_matrix_type full
_refine_ls_number_parameters 221
_refine_ls_number_reflns 2296
_refine_ls_number_restraints 0
_refine_ls_restrained_S_all 1.060
_refine_ls_R_factor_all 0.0414
_refine_ls_R_factor_gt 0.0363
_refine_ls_shift/su_max 0.000
_refine_ls_shift/su_mean 0.000
_refine_ls_structure_factor_coef Fsqd
_refine_ls_weighting_details 'calc w=1/[\s^2^(Fo^2^)+(0.0543P)^2^+0.1231P] where P=(Fo^2^+2Fc^2^)/3'
_refine_ls_weighting_scheme calc
_refine_ls_wR_factor_gt 0.0996
_refine_ls_wR_factor_ref 0.1042
_reflns_number_gt 2006
_reflns_number_total 2296
_reflns_threshold_expression >2sigma(I)
_cod_data_source_file b809985e.txt
_cod_data_source_block 16
_cod_depositor_comments
;
The following automatic conversions were performed:
'_symmetry_cell_setting' value 'Triclinic' changed to 'triclinic'
according to '/home/saulius/struct/CIF-dictionaries/cif_core.dic'
dictionary named 'cif_core.dic' version 2.4.1 from 2010-06-29.

Automatic conversion script
Id: cif_fix_enum 1527 2010-12-29 10:47:43Z saulius 
;
_cod_original_cell_volume 595.8(4)
_cod_original_sg_symbol_H-M P-1
_cod_database_code 7200201

loop_
_symmetry_equiv_pos_as_xyz
'x, y, z'
'-x, -y, -z'

loop_
_atom_site_label
_atom_site_type_symbol
_atom_site_fract_x
_atom_site_fract_y
_atom_site_fract_z
_atom_site_U_iso_or_equiv
_atom_site_adp_type
_atom_site_occupancy
_atom_site_symmetry_multiplicity
_atom_site_calc_flag
_atom_site_refinement_flags
_atom_site_disorder_assembly
_atom_site_disorder_group
O1 O 0.0476(2) -0.2112(2) 0.00540(8) 0.0689(4) Uani 1 1 d . . .
O2 O -0.2953(2) -0.1897(2) 0.04544(8) 0.0776(4) Uani 1 1 d . . .
N1 N 0.32113(18) 0.18190(15) 0.42594(7) 0.0320(3) Uani 1 1 d . . .
N2 N 0.55834(19) 0.19502(17) 0.45150(8) 0.0393(3) Uani 1 1 d . . .
N3 N 0.60249(19) 0.27687(17) 0.53911(8) 0.0391(3) Uani 1 1 d . . .
N4 N -0.0818(2) -0.16618(18) 0.06263(8) 0.0465(3) Uani 1 1 d . . .
C1 C 0.2148(2) 0.25638(18) 0.49866(9) 0.0329(3) Uani 1 1 d . . .
C2 C 0.3947(2) 0.31752(17) 0.57052(9) 0.0312(3) Uani 1 1 d . . .
C3 C 0.3868(2) 0.40877(17) 0.66732(8) 0.0312(3) Uani 1 1 d . . .
C4 C 0.5798(2) 0.40535(19) 0.73656(9) 0.0358(3) Uani 1 1 d . . .
C5 C 0.5715(3) 0.4882(2) 0.82794(10) 0.0413(3) Uani 1 1 d . . .
C6 C 0.3714(3) 0.5752(2) 0.85153(10) 0.0421(3) Uani 1 1 d . . .
C7 C 0.1791(2) 0.5797(2) 0.78347(10) 0.0403(3) Uani 1 1 d . . .
C8 C 0.1858(2) 0.49702(19) 0.69168(10) 0.0361(3) Uani 1 1 d . . .
C9 C 0.2188(2) 0.09372(17) 0.33377(8) 0.0308(3) Uani 1 1 d . . .
C10 C -0.0036(2) 0.00526(19) 0.31776(9) 0.0352(3) Uani 1 1 d . . .
C11 C -0.1025(2) -0.07915(19) 0.22806(9) 0.0361(3) Uani 1 1 d . . .
C12 C 0.0256(2) -0.07538(18) 0.15746(9) 0.0348(3) Uani 1 1 d . . .
C13 C 0.2481(2) 0.01044(19) 0.17242(9) 0.0373(3) Uani 1 1 d . . .
C14 C 0.3444(2) 0.09852(19) 0.26166(9) 0.0348(3) Uani 1 1 d . . .
H1 H 0.050(3) 0.2583(19) 0.4931(10) 0.038(4) Uiso 1 1 d . . .
H4 H 0.722(3) 0.344(2) 0.7209(10) 0.038(4) Uiso 1 1 d . . .
H5 H 0.708(3) 0.486(2) 0.8741(12) 0.049(4) Uiso 1 1 d . . .
H6 H 0.361(3) 0.631(2) 0.9145(12) 0.052(4) Uiso 1 1 d . . .
H7 H 0.036(3) 0.643(2) 0.7998(11) 0.046(4) Uiso 1 1 d . . .
H8 H 0.049(3) 0.499(2) 0.6445(11) 0.039(4) Uiso 1 1 d . . .
H10 H -0.090(3) 0.001(2) 0.3681(11) 0.046(4) Uiso 1 1 d . . .
H11 H -0.257(3) -0.141(2) 0.2156(11) 0.045(4) Uiso 1 1 d . . .
H13 H 0.334(3) 0.012(2) 0.1211(11) 0.048(4) Uiso 1 1 d . . .
H14 H 0.498(3) 0.163(2) 0.2743(11) 0.043(4) Uiso 1 1 d . . .

loop_
_atom_site_aniso_label
_atom_site_aniso_U_11
_atom_site_aniso_U_22
_atom_site_aniso_U_33
_atom_site_aniso_U_23
_atom_site_aniso_U_13
_atom_site_aniso_U_12
O1 0.0747(8) 0.0883(9) 0.0353(6) -0.0129(6) 0.0136(6) 0.0074(7)
O2 0.0543(8) 0.1229(12) 0.0427(7) -0.0025(7) -0.0047(6) -0.0254(7)
N1 0.0307(5) 0.0361(6) 0.0274(5) 0.0019(4) 0.0051(4) 0.0000(4)
N2 0.0317(6) 0.0509(7) 0.0328(6) 0.0017(5) 0.0058(5) -0.0004(5)
N3 0.0347(6) 0.0490(7) 0.0308(6) 0.0013(5) 0.0052(5) -0.0009(5)
N4 0.0543(8) 0.0501(7) 0.0308(6) 0.0012(5) 0.0026(6) -0.0037(6)
C1 0.0303(7) 0.0363(7) 0.0307(7) 0.0019(5) 0.0067(5) 0.0008(5)
C2 0.0323(6) 0.0307(6) 0.0305(7) 0.0051(5) 0.0059(5) -0.0004(5)
C3 0.0333(6) 0.0297(6) 0.0293(7) 0.0030(5) 0.0051(5) -0.0040(5)
C4 0.0326(7) 0.0382(7) 0.0344(7) 0.0027(5) 0.0045(5) 0.0005(5)
C5 0.0396(7) 0.0476(8) 0.0320(7) 0.0025(6) -0.0011(6) -0.0035(6)
C6 0.0474(8) 0.0442(8) 0.0307(7) -0.0042(6) 0.0096(6) -0.0059(6)
C7 0.0379(7) 0.0387(7) 0.0421(8) -0.0016(6) 0.0114(6) 0.0005(6)
C8 0.0335(7) 0.0372(7) 0.0353(7) 0.0038(5) 0.0031(6) 0.0006(5)
C9 0.0333(6) 0.0298(6) 0.0279(6) 0.0027(5) 0.0048(5) 0.0021(5)
C10 0.0357(7) 0.0396(7) 0.0307(7) 0.0047(5) 0.0098(5) -0.0013(5)
C11 0.0338(7) 0.0371(7) 0.0355(7) 0.0037(6) 0.0045(5) -0.0033(5)
C12 0.0400(7) 0.0346(6) 0.0277(7) 0.0021(5) 0.0040(5) 0.0024(5)
C13 0.0398(7) 0.0428(7) 0.0302(7) 0.0051(6) 0.0112(6) 0.0020(6)
C14 0.0332(7) 0.0380(7) 0.0329(7) 0.0040(5) 0.0080(5) -0.0022(5)

loop_
_atom_type_symbol
_atom_type_description
_atom_type_scat_dispersion_real
_atom_type_scat_dispersion_imag
_atom_type_scat_source
C C 0.0033 0.0016 'International Tables Vol C Tables 4.2.6.8 and 6.1.1.4'
H H 0.0000 0.0000 'International Tables Vol C Tables 4.2.6.8 and 6.1.1.4'
N N 0.0061 0.0033 'International Tables Vol C Tables 4.2.6.8 and 6.1.1.4'
O O 0.0106 0.0060 'International Tables Vol C Tables 4.2.6.8 and 6.1.1.4'

loop_
_geom_angle_atom_site_label_1
_geom_angle_atom_site_label_2
_geom_angle_atom_site_label_3
_geom_angle
_geom_angle_site_symmetry_1
_geom_angle_site_symmetry_3
_geom_angle_publ_flag
C1 N1 N2 110.54(10) . . ?
C1 N1 C9 129.40(11) . . ?
N2 N1 C9 120.03(10) . . ?
N3 N2 N1 107.05(10) . . ?
N2 N3 C2 109.30(11) . . ?
O2 N4 O1 123.90(13) . . ?
O2 N4 C12 117.94(12) . . ?
O1 N4 C12 118.15(13) . . ?
N1 C1 C2 104.96(11) . . ?
C1 C2 N3 108.14(11) . . ?
C1 C2 C3 129.73(12) . . ?
N3 C2 C3 122.12(11) . . ?
C4 C3 C8 118.91(12) . . ?
C4 C3 C2 120.23(12) . . ?
C8 C3 C2 120.86(12) . . ?
C5 C4 C3 120.39(13) . . ?
C6 C5 C4 120.34(13) . . ?
C7 C6 C5 119.78(13) . . ?
C6 C7 C8 120.29(13) . . ?
C7 C8 C3 120.30(13) . . ?
C10 C9 C14 121.49(12) . . ?
C10 C9 N1 119.35(11) . . ?
C14 C9 N1 119.16(11) . . ?
C11 C10 C9 119.06(12) . . ?
C12 C11 C10 118.75(13) . . ?
C11 C12 C13 122.86(12) . . ?
C11 C12 N4 118.04(12) . . ?
C13 C12 N4 119.11(12) . . ?
C14 C13 C12 118.35(12) . . ?
C13 C14 C9 119.46(12) . . ?

loop_
_geom_bond_atom_site_label_1
_geom_bond_atom_site_label_2
_geom_bond_distance
_geom_bond_site_symmetry_2
_geom_bond_publ_flag
O1 N4 1.2195(17) . ?
O2 N4 1.2172(18) . ?
N1 C1 1.3524(16) . ?
N1 N2 1.3542(16) . ?
N1 C9 1.4221(16) . ?
N2 N3 1.3045(16) . ?
N3 C2 1.3680(17) . ?
N4 C12 1.4663(18) . ?
C1 C2 1.3631(18) . ?
C2 C3 1.4704(18) . ?
C3 C4 1.3925(19) . ?
C3 C8 1.3931(18) . ?
C4 C5 1.383(2) . ?
C5 C6 1.382(2) . ?
C6 C7 1.380(2) . ?
C7 C8 1.386(2) . ?
C9 C10 1.3862(18) . ?
C9 C14 1.3905(18) . ?
C10 C11 1.3804(19) . ?
C11 C12 1.3795(19) . ?
C12 C13 1.380(2) . ?
C13 C14 1.3781(19) . ?

loop_
_geom_hbond_atom_site_label_D
_geom_hbond_atom_site_label_H
_geom_hbond_atom_site_label_A
_geom_hbond_distance_DH
_geom_hbond_distance_HA
_geom_hbond_distance_DA
_geom_hbond_angle_DHA
_geom_hbond_site_symmetry_A
C6 H6 O1 0.956(17) 2.575(17) 3.342(2) 137.3(13) 1_566
C6 H6 O2 0.956(17) 2.660(17) 3.333(2) 127.7(12) 1_666

loop_
_geom_torsion_atom_site_label_1
_geom_torsion_atom_site_label_2
_geom_torsion_atom_site_label_3
_geom_torsion_atom_site_label_4
_geom_torsion
_geom_torsion_site_symmetry_1
_geom_torsion_site_symmetry_2
_geom_torsion_site_symmetry_3
_geom_torsion_site_symmetry_4
_geom_torsion_publ_flag
C1 N1 N2 N3 -0.10(14) . . . . ?
C9 N1 N2 N3 -178.47(10) . . . . ?
N1 N2 N3 C2 -0.18(14) . . . . ?
N2 N1 C1 C2 0.33(14) . . . . ?
C9 N1 C1 C2 178.50(12) . . . . ?
N1 C1 C2 N3 -0.43(14) . . . . ?
N1 C1 C2 C3 -179.28(12) . . . . ?
N2 N3 C2 C1 0.39(15) . . . . ?
N2 N3 C2 C3 179.34(11) . . . . ?
C1 C2 C3 C4 159.14(13) . . . . ?
N3 C2 C3 C4 -19.57(18) . . . . ?
C1 C2 C3 C8 -19.8(2) . . . . ?
N3 C2 C3 C8 161.51(12) . . . . ?
C8 C3 C4 C5 0.0(2) . . . . ?
C2 C3 C4 C5 -178.90(12) . . . . ?
C3 C4 C5 C6 0.0(2) . . . . ?
C4 C5 C6 C7 -0.1(2) . . . . ?
C5 C6 C7 C8 0.1(2) . . . . ?
C6 C7 C8 C3 0.0(2) . . . . ?
C4 C3 C8 C7 0.0(2) . . . . ?
C2 C3 C8 C7 178.89(12) . . . . ?
C1 N1 C9 C10 -26.69(19) . . . . ?
N2 N1 C9 C10 151.33(12) . . . . ?
C1 N1 C9 C14 153.21(13) . . . . ?
N2 N1 C9 C14 -28.76(17) . . . . ?
C14 C9 C10 C11 -0.3(2) . . . . ?
N1 C9 C10 C11 179.64(11) . . . . ?
C9 C10 C11 C12 1.1(2) . . . . ?
C10 C11 C12 C13 -0.5(2) . . . . ?
C10 C11 C12 N4 179.83(12) . . . . ?
O2 N4 C12 C11 21.4(2) . . . . ?
O1 N4 C12 C11 -159.63(14) . . . . ?
O2 N4 C12 C13 -158.33(15) . . . . ?
O1 N4 C12 C13 20.7(2) . . . . ?
C11 C12 C13 C14 -1.0(2) . . . . ?
N4 C12 C13 C14 178.67(12) . . . . ?
C12 C13 C14 C9 1.8(2) . . . . ?
C10 C9 C14 C13 -1.2(2) . . . . ?
N1 C9 C14 C13 178.85(11) . . . . ?

loop_
_cod_related_entry_id
_cod_related_entry_database
_cod_related_entry_code
1 ChemSpider 1229853
